data_8100851
loop_
_publ_author_name
'Zhang, M.'
'Li, S.-L.'
'Horn, E.'

_publ_section_title
;
Crystal structure of tetrakis-(\m~2~-3-(triphenylphosphonio) propionato-O,O')-
dinitrato-dicopper(II) dinitrate, (C~84~H~76~Cu~2~N~2~O~14~P~4~)(NO~3~)~2~
;
_journal_issue 1
_journal_name_full 'Zeitschrift f\"ur Kristallographie - New Crystal Structures'
_journal_page_first 83
_journal_page_last 85
_journal_volume 216
_journal_year 2001
_chemical_formula_analytical 'C84 H76 Cu2 N4 O20 P4'
_chemical_formula_moiety '(C84 H76 Cu2 N2 O14 P4)(N O3)2'
_chemical_formula_structural '(C84 H76 Cu2 N2 O14 P4)(N O3)2'
_chemical_formula_sum 'C84 H76 Cu2 N4 O20 P4'
_chemical_formula_weight 986.71
_space_group_IT_number 2
_symmetry_cell_setting triclinic
_symmetry_Int_Tables_number 2
_symmetry_space_group_name_Hall '-P 1'
_symmetry_space_group_name_H-M 'P -1'
_cell_angle_alpha 97.26(2)
_cell_angle_beta 107.38(2)
_cell_angle_gamma 102.22(2)
_cell_formula_units_Z 1
_cell_length_a 12.652(3)
_cell_length_b 18.983(4)
_cell_length_c 9.102(3)
_cell_measurement_temperature 296.2
_cell_volume 1996.4(10)
_diffrn_ambient_temperature 296.2
_exptl_crystal_density_diffrn 1.641
_refine_ls_R_factor_obs 0.0520
_refine_ls_wR_factor_obs 0.0610
_cod_database_code 8100851

loop_
_symmetry_equiv_pos_as_xyz
x,y,z
-x,-y,-z

loop_
_atom_site_aniso_label
_atom_site_aniso_U_11
_atom_site_aniso_U_22
_atom_site_aniso_U_33
_atom_site_aniso_U_12
_atom_site_aniso_U_13
_atom_site_aniso_U_23
Cu(1) 0.0280(3) 0.0301(3) 0.0277(3) 0.0087(2) 0.0097(2) 0.0059(2)
P(1) 0.0287(6) 0.0325(7) 0.0342(6) 0.0055(5) 0.0111(5) 0.0102(5)
P(2) 0.0316(6) 0.0284(6) 0.0358(6) 0.0105(5) 0.0136(5) 0.0043(5)
O(1) 0.043(2) 0.053(2) 0.041(2) -0.001(2) 0.016(2) 0.016(2)
O(2) 0.032(2) 0.048(2) 0.055(2) 0.008(2) 0.016(2) 0.023(2)
O(3) 0.041(2) 0.052(2) 0.053(2) 0.019(2) 0.016(2) -0.008(2)
O(4) 0.062(2) 0.056(2) 0.048(2) 0.029(2) 0.029(2) 0.005(2)
O(5) 0.132(5) 0.085(4) 0.063(3) -0.020(4) 0.011(3) -0.021(3)
O(6) 0.085(3) 0.067(3) 0.037(2) 0.020(2) -0.002(2) 0.019(2)
O(7) 0.28(1) 0.130(6) 0.146(6) 0.113(7) 0.125(7) 0.105(5)
O(8) 0.172(7) 0.070(4) 0.45(2) -0.018(5) 0.228(10) -0.035(7)
O(9) 0.155(7) 0.170(7) 0.096(5) 0.098(6) 0.054(5) 0.025(5)
O(10) 0.085(4) 0.085(4) 0.089(4) -0.001(3) 0.015(3) 0.019(3)
N(1) 0.053(3) 0.049(3) 0.045(3) 0.013(2) 0.008(2) 0.020(2)
N(2) 0.080(5) 0.046(4) 0.161(8) 0.026(3) 0.068(5) 0.017(4)
C(1) 0.039(3) 0.032(3) 0.046(3) 0.011(2) 0.022(2) 0.010(2)
C(2) 0.041(3) 0.051(3) 0.042(3) 0.000(2) 0.016(2) 0.014(2)
C(3) 0.031(3) 0.038(3) 0.041(3) 0.003(2) 0.013(2) 0.010(2)
C(4) 0.029(2) 0.037(3) 0.033(2) 0.008(2) 0.009(2) 0.005(2)
C(5) 0.045(3) 0.047(4) 0.091(5) 0.016(3) 0.022(3) 0.011(3)
C(6) 0.067(5) 0.056(4) 0.116(6) 0.034(4) 0.020(4) 0.004(4)
C(7) 0.048(4) 0.094(6) 0.062(4) 0.036(4) 0.010(3) -0.002(4)
C(8) 0.036(3) 0.112(6) 0.053(4) 0.021(4) 0.019(3) 0.016(4)
C(9) 0.037(3) 0.065(4) 0.053(3) 0.010(3) 0.017(2) 0.020(3)
C(10) 0.042(3) 0.027(2) 0.039(2) 0.005(2) 0.017(2) 0.007(2)
C(11) 0.054(3) 0.046(3) 0.043(3) 0.012(3) 0.005(3) -0.001(2)
C(12) 0.067(4) 0.063(4) 0.048(3) 0.002(3) 0.006(3) -0.010(3)
C(13) 0.088(5) 0.045(4) 0.061(4) 0.005(3) 0.037(4) -0.002(3)
C(14) 0.102(5) 0.038(3) 0.068(4) 0.030(3) 0.039(4) 0.010(3)
C(15) 0.060(4) 0.061(4) 0.048(3) 0.027(3) 0.017(3) 0.008(3)
C(16) 0.032(3) 0.038(3) 0.040(3) 0.010(2) 0.015(2) 0.012(2)
C(17) 0.053(3) 0.038(3) 0.047(3) 0.002(2) 0.015(3) 0.014(2)
C(18) 0.065(4) 0.058(4) 0.065(4) 0.011(3) 0.024(3) 0.032(3)
C(19) 0.048(3) 0.079(4) 0.052(3) 0.015(3) 0.012(3) 0.035(3)
C(20) 0.043(3) 0.078(4) 0.042(3) 0.011(3) 0.007(3) 0.015(3)
C(21) 0.037(3) 0.050(3) 0.043(3) 0.009(2) 0.013(2) 0.009(2)
C(22) 0.042(3) 0.034(3) 0.057(3) 0.008(2) 0.029(3) 0.002(2)
C(23) 0.054(3) 0.055(3) 0.048(3) 0.027(3) 0.021(3) -0.002(3)
C(24) 0.038(3) 0.035(3) 0.047(3) 0.017(2) 0.017(2) 0.003(2)
C(25) 0.042(3) 0.030(3) 0.039(2) 0.009(2) 0.020(2) 0.004(2)
C(26) 0.051(3) 0.046(3) 0.046(3) -0.004(3) 0.020(3) 0.006(2)
C(27) 0.085(5) 0.044(4) 0.067(4) -0.014(3) 0.042(4) -0.002(3)
C(28) 0.119(6) 0.039(4) 0.074(4) 0.016(4) 0.055(5) 0.022(3)
C(29) 0.080(5) 0.065(4) 0.067(4) 0.030(4) 0.037(4) 0.037(3)
C(30) 0.050(3) 0.050(3) 0.053(3) 0.018(3) 0.019(3) 0.022(3)
C(31) 0.030(2) 0.032(3) 0.035(2) 0.009(2) 0.011(2) 0.006(2)
C(32) 0.042(3) 0.045(3) 0.045(3) 0.021(2) 0.016(2) 0.014(2)
C(33) 0.050(3) 0.064(4) 0.046(3) 0.031(3) 0.016(3) 0.024(3)
C(34) 0.047(3) 0.066(4) 0.037(3) 0.021(3) 0.009(2) 0.009(3)
C(35) 0.055(3) 0.031(3) 0.041(3) 0.006(2) 0.014(2) -0.001(2)
C(36) 0.050(3) 0.028(3) 0.038(3) 0.011(2) 0.016(2) 0.006(2)
C(37) 0.032(2) 0.029(2) 0.034(2) 0.007(2) 0.011(2) 0.004(2)
C(38) 0.042(3) 0.037(3) 0.055(3) 0.016(2) 0.018(2) 0.007(2)
C(39) 0.038(3) 0.081(5) 0.055(3) 0.029(3) 0.018(3) 0.018(3)
C(40) 0.035(3) 0.077(5) 0.063(4) 0.005(3) 0.014(3) 0.009(3)
C(41) 0.052(4) 0.050(4) 0.116(6) -0.005(3) 0.032(4) 0.000(4)
C(42) 0.050(3) 0.042(3) 0.085(4) 0.012(3) 0.028(3) 0.005(3)

loop_
_atom_site_label
_atom_site_fract_x
_atom_site_fract_y
_atom_site_fract_z
_atom_site_U_iso_or_equiv
_atom_site_thermal_displace_type
_atom_site_calc_flag
_atom_site_calc_attached_atom
_atom_site_occupancy
_atom_site_refinement_flags
Cu(1) -0.56974(5) -0.00047(3) 0.85213(6) 0.0284(1) Uani d . 1.00 .
P(1) -0.8496(1) -0.24545(7) 1.2128(1) 0.0318(3) Uani d . 1.00 .
P(2) -0.3451(1) -0.24006(7) 0.5681(1) 0.0312(3) Uani d . 1.00 .
O(1) -0.6783(3) -0.0790(2) 0.8951(4) 0.047(1) Uani d . 1.00 .
O(2) -0.5659(3) -0.0781(2) 1.1367(4) 0.044(1) Uani d . 1.00 .
O(3) -0.4943(3) -0.0741(2) 0.7868(4) 0.049(1) Uani d . 1.00 .
O(4) -0.3790(3) -0.0712(2) 1.0284(4) 0.051(1) Uani d . 1.00 .
O(5) -0.6542(5) 0.0388(3) 0.6300(6) 0.110(2) Uani d . 1.00 .
O(6) -0.7315(4) -0.0010(2) 0.3804(4) 0.067(1) Uani d . 1.00 .
O(7) -0.7275(8) -0.0691(4) 0.5427(9) 0.157(4) Uani d . 1.00 .
O(8) -0.8717(8) -0.5858(4) 0.669(1) 0.219(5) Uani d . 1.00 .
O(9) -0.6983(7) -0.5282(5) 0.7998(8) 0.129(3) Uani d . 1.00 .
O(10) -0.7528(5) -0.5574(3) 0.5540(7) 0.093(2) Uani d . 1.00 .
N(1) -0.7059(4) -0.0089(3) 0.5171(5) 0.050(1) Uani d . 1.00 .
N(2) -0.7788(6) -0.5596(3) 0.674(1) 0.088(3) Uani d . 1.00 .
C(1) -0.6575(4) -0.1003(3) 1.0231(6) 0.037(1) Uani d . 1.00 .
C(2) -0.7539(4) -0.1586(3) 1.0369(6) 0.046(1) Uani d . 1.00 .
C(3) -0.7324(4) -0.1757(3) 1.2010(6) 0.037(1) Uani d . 1.00 .
C(4) -0.9720(4) -0.2096(3) 1.2005(5) 0.034(1) Uani d . 1.00 .
C(5) -0.9671(5) -0.1372(3) 1.1962(8) 0.061(2) Uani d . 1.00 .
C(6) -1.0645(6) -0.1126(4) 1.1911(10) 0.081(3) Uani d . 1.00 .
C(7) -1.1625(5) -0.1596(4) 1.1951(8) 0.069(2) Uani d . 1.00 .
C(8) -1.1656(5) -0.2305(5) 1.2001(7) 0.066(2) Uani d . 1.00 .
C(9) -1.0722(5) -0.2581(3) 1.2036(6) 0.051(2) Uani d . 1.00 .
C(10) -0.8860(4) -0.3236(2) 1.0570(5) 0.035(1) Uani d . 1.00 .
C(11) -0.9843(5) -0.3386(3) 0.9280(6) 0.051(2) Uani d . 1.00 .
C(12) -1.0113(6) -0.4019(4) 0.8103(7) 0.067(2) Uani d . 1.00 .
C(13) -0.9413(6) -0.4472(3) 0.8234(8) 0.065(2) Uani d . 1.00 .
C(14) -0.8421(7) -0.4315(3) 0.9498(8) 0.065(2) Uani d . 1.00 .
C(15) -0.8125(5) -0.3690(3) 1.0669(7) 0.055(2) Uani d . 1.00 .
C(16) -0.8056(4) -0.2773(3) 1.3934(5) 0.036(1) Uani d . 1.00 .
C(17) -0.8549(5) -0.3491(3) 1.3987(6) 0.047(2) Uani d . 1.00 .
C(18) -0.8250(6) -0.3738(3) 1.5385(7) 0.061(2) Uani d . 1.00 .
C(19) -0.7483(5) -0.3270(4) 1.6721(7) 0.059(2) Uani d . 1.00 .
C(20) -0.7003(5) -0.2558(4) 1.6681(6) 0.056(2) Uani d . 1.00 .
C(21) -0.7270(4) -0.2291(3) 1.5306(6) 0.044(1) Uani d . 1.00 .
C(22) -0.4165(4) -0.0928(3) 0.8817(6) 0.042(1) Uani d . 1.00 .
C(23) -0.3588(5) -0.1464(3) 0.8177(6) 0.051(2) Uani d . 1.00 .
C(24) -0.4015(4) -0.1679(3) 0.6390(6) 0.039(1) Uani d . 1.00 .
C(25) -0.3770(4) -0.3178(3) 0.6562(5) 0.036(1) Uani d . 1.00 .
C(26) -0.4846(5) -0.3666(3) 0.5957(6) 0.050(2) Uani d . 1.00 .
C(27) -0.5076(6) -0.4290(3) 0.6616(8) 0.068(2) Uani d . 1.00 .
C(28) -0.4234(7) -0.4396(3) 0.7856(8) 0.072(2) Uani d . 1.00 .
C(29) -0.3184(6) -0.3887(4) 0.8509(8) 0.064(2) Uani d . 1.00 .
C(30) -0.2942(5) -0.3284(3) 0.7862(6) 0.049(2) Uani d . 1.00 .
C(31) -0.4146(4) -0.2693(2) 0.3587(5) 0.032(1) Uani d . 1.00 .
C(32) -0.4470(4) -0.2182(3) 0.2686(6) 0.042(1) Uani d . 1.00 .
C(33) -0.4914(5) -0.2403(3) 0.1062(6) 0.050(2) Uani d . 1.00 .
C(34) -0.5036(5) -0.3117(3) 0.0339(6) 0.050(2) Uani d . 1.00 .
C(35) -0.4704(5) -0.3607(3) 0.1241(6) 0.044(1) Uani d . 1.00 .
C(36) -0.4261(4) -0.3414(3) 0.2862(5) 0.038(1) Uani d . 1.00 .
C(37) -0.1929(4) -0.2078(2) 0.6091(5) 0.032(1) Uani d . 1.00 .
C(38) -0.1324(4) -0.2608(3) 0.5904(6) 0.044(1) Uani d . 1.00 .
C(39) -0.0171(5) -0.2365(4) 0.6084(7) 0.055(2) Uani d . 1.00 .
C(40) 0.0375(5) -0.1634(4) 0.6437(7) 0.061(2) Uani d . 1.00 .
C(41) -0.0231(6) -0.1121(4) 0.6592(9) 0.076(2) Uani d . 1.00 .
C(42) -0.1392(5) -0.1339(3) 0.6410(8) 0.059(2) Uani d . 1.00 .
H(1) -0.8232 -0.1418 1.0086 0.0547 Uiso calc . 1.00 .
H(2) -0.7649 -0.2035 0.9638 0.0547 Uiso calc . 1.00 .
H(3) -0.7215 -0.1310 1.2746 0.0446 Uiso calc . 1.00 .
H(4) -0.6634 -0.1928 1.2297 0.0446 Uiso calc . 1.00 .
H(5) -0.8896 -0.0999 1.1967 0.0730 Uiso calc . 1.00 .
H(6) -1.0631 -0.0561 1.1839 0.0967 Uiso calc . 1.00 .
H(7) -1.2365 -0.1396 1.1942 0.0826 Uiso calc . 1.00 .
H(8) -1.2432 -0.2669 1.2014 0.0793 Uiso calc . 1.00 .
H(9) -1.0760 -0.3151 1.2086 0.0613 Uiso calc . 1.00 .
H(10) -1.0401 -0.3023 0.9171 0.0617 Uiso calc . 1.00 .
H(11) -1.0884 -0.4142 0.7092 0.0807 Uiso calc . 1.00 .
H(12) -0.9636 -0.4960 0.7337 0.0778 Uiso calc . 1.00 .
H(13) -0.7865 -0.4680 0.9585 0.0785 Uiso calc . 1.00 .
H(14) -0.7331 -0.3560 1.1645 0.0661 Uiso calc . 1.00 .
H(15) -0.9166 -0.3859 1.2936 0.0569 Uiso calc . 1.00 .
H(16) -0.8624 -0.4300 1.5419 0.0736 Uiso calc . 1.00 .
H(17) -0.7255 -0.3462 1.7812 0.0706 Uiso calc . 1.00 .
H(18) -0.6401 -0.2196 1.7749 0.0677 Uiso calc . 1.00 .
H(19) -0.6885 -0.1729 1.5290 0.0528 Uiso calc . 1.00 .
H(20) -0.2768 -0.1236 0.8535 0.0608 Uiso calc . 1.00 .
H(21) -0.3732 -0.1907 0.8592 0.0608 Uiso calc . 1.00 .
H(22) -0.3782 -0.1249 0.5973 0.0464 Uiso calc . 1.00 .
H(23) -0.4846 -0.1849 0.6018 0.0464 Uiso calc . 1.00 .
H(24) -0.5504 -0.3570 0.4991 0.0601 Uiso calc . 1.00 .
H(25) -0.5910 -0.4682 0.6148 0.0813 Uiso calc . 1.00 .
H(26) -0.4398 -0.4886 0.8328 0.0860 Uiso calc . 1.00 .
H(27) -0.2549 -0.3962 0.9531 0.0766 Uiso calc . 1.00 .
H(28) -0.2111 -0.2891 0.8359 0.0588 Uiso calc . 1.00 .
H(29) -0.4375 -0.1625 0.3244 0.0502 Uiso calc . 1.00 .
H(30) -0.5169 -0.2013 0.0352 0.0596 Uiso calc . 1.00 .
H(31) -0.5389 -0.3285 -0.0926 0.0602 Uiso calc . 1.00 .
H(32) -0.4791 -0.4161 0.0671 0.0532 Uiso calc . 1.00 .
H(33) -0.4009 -0.3810 0.3554 0.0456 Uiso calc . 1.00 .
H(34) -0.1748 -0.3189 0.5628 0.0522 Uiso calc . 1.00 .
H(35) 0.0304 -0.2764 0.5940 0.0659 Uiso calc . 1.00 .
H(36) 0.1278 -0.1457 0.6594 0.0729 Uiso calc . 1.00 .
H(37) 0.0202 -0.0542 0.6860 0.0912 Uiso calc . 1.00 .
H(38) -0.1864 -0.0934 0.6518 0.0703 Uiso calc . 1.00 .

loop_
_geom_bond_atom_site_label_1
_geom_bond_atom_site_label_2
_geom_bond_distance
_geom_bond_site_symmetry_1
_geom_bond_site_symmetry_2
_geom_bond_publ_flag
Cu(1) O(1) 1.965(3) 1_555 1_555 yes
Cu(1) O(2) 1.989(3) 1_555 2_457 yes
Cu(1) O(3) 1.978(3) 1_555 1_555 yes
Cu(1) O(4) 1.969(3) 1_555 2_457 yes
Cu(1) O(5) 2.283(6) 1_555 1_555 yes
P(1) C(3) 1.806(5) 1_555 1_555 yes
P(1) C(4) 1.798(5) 1_555 1_555 yes
P(1) C(10) 1.793(5) 1_555 1_555 yes
P(1) C(16) 1.795(5) 1_555 1_555 yes
P(2) C(24) 1.808(4) 1_555 1_555 yes
P(2) C(25) 1.795(5) 1_555 1_555 yes
P(2) C(31) 1.800(4) 1_555 1_555 yes
P(2) C(37) 1.800(5) 1_555 1_555 yes
O(1) O(2) 2.230(5) 1_555 1_555 yes
O(1) C(1) 1.254(6) 1_555 1_555 yes
O(2) C(1) 1.248(6) 1_555 1_555 yes
O(3) O(4) 2.233(5) 1_555 1_555 yes
O(3) C(22) 1.248(6) 1_555 1_555 yes
O(4) C(22) 1.255(6) 1_555 1_555 yes
O(5) O(6) 2.148(6) 1_555 1_555 yes
O(5) O(7) 2.007(10) 1_555 1_555 yes
O(5) N(1) 1.189(6) 1_555 1_555 yes
O(6) O(7) 2.078(7) 1_555 1_555 yes
O(6) N(1) 1.225(5) 1_555 1_555 yes
O(7) N(1) 1.187(7) 1_555 1_555 yes
O(8) O(9) 2.13(1) 1_555 1_555 yes
O(8) O(10) 2.096(10) 1_555 1_555 yes
O(8) N(2) 1.159(9) 1_555 1_555 yes
O(9) O(10) 2.095(8) 1_555 1_555 yes
O(9) N(2) 1.253(9) 1_555 1_555 yes
O(10) N(2) 1.238(9) 1_555 1_555 yes
C(1) C(2) 1.511(6) 1_555 1_555 yes
C(2) C(3) 1.526(7) 1_555 1_555 yes
C(4) C(5) 1.368(7) 1_555 1_555 yes
C(4) C(9) 1.412(7) 1_555 1_555 yes
C(5) C(6) 1.398(8) 1_555 1_555 yes
C(6) C(7) 1.38(1) 1_555 1_555 yes
C(7) C(8) 1.344(10) 1_555 1_555 yes
C(8) C(9) 1.384(8) 1_555 1_555 yes
C(10) C(11) 1.378(7) 1_555 1_555 yes
C(10) C(15) 1.388(7) 1_555 1_555 yes
C(11) C(12) 1.410(8) 1_555 1_555 yes
C(12) C(13) 1.349(9) 1_555 1_555 yes
C(13) C(14) 1.371(9) 1_555 1_555 yes
C(14) C(15) 1.392(8) 1_555 1_555 yes
C(16) C(17) 1.388(7) 1_555 1_555 yes
C(16) C(21) 1.403(7) 1_555 1_555 yes
C(17) C(18) 1.386(8) 1_555 1_555 yes
C(18) C(19) 1.367(9) 1_555 1_555 yes
C(19) C(20) 1.369(9) 1_555 1_555 yes
C(20) C(21) 1.385(7) 1_555 1_555 yes
C(22) C(23) 1.526(6) 1_555 1_555 yes
C(23) C(24) 1.523(7) 1_555 1_555 yes
C(25) C(26) 1.380(7) 1_555 1_555 yes
C(25) C(30) 1.395(7) 1_555 1_555 yes
C(26) C(27) 1.409(8) 1_555 1_555 yes
C(27) C(28) 1.371(10) 1_555 1_555 yes
C(28) C(29) 1.376(10) 1_555 1_555 yes
C(29) C(30) 1.371(8) 1_555 1_555 yes
C(31) C(32) 1.396(7) 1_555 1_555 yes
C(31) C(36) 1.400(6) 1_555 1_555 yes
C(32) C(33) 1.387(7) 1_555 1_555 yes
C(33) C(34) 1.386(8) 1_555 1_555 yes
C(34) C(35) 1.367(8) 1_555 1_555 yes
C(35) C(36) 1.381(7) 1_555 1_555 yes
C(37) C(38) 1.410(6) 1_555 1_555 yes
C(37) C(42) 1.374(7) 1_555 1_555 yes
C(38) C(39) 1.386(7) 1_555 1_555 yes
C(39) C(40) 1.361(9) 1_555 1_555 yes
C(40) C(41) 1.381(9) 1_555 1_555 yes
C(41) C(42) 1.392(8) 1_555 1_555 yes
